data_2001726
loop_
_publ_author_name
'Ogawa, T.'
'Matsumoto, K.'
'Yokoo, C.'
'Hatayama, K.'
'Kitamura, K.'

_publ_section_title
;
 Structure of methyl 2-(nitrooxy)ethyl
 1,4-dihydro-2,6-dimethyl-4-(3-nitrophenyl)-3,5-pyridinedicarboxylate
;
_journal_issue 5
_journal_name_full 'Acta Crystallographica Section C'
_journal_page_first 993
_journal_page_last 996
_journal_paper_doi 10.1107/S0108270192012447
_journal_volume 49
_journal_year 1993
_chemical_formula_sum 'C18 H19 N3 O9'
_chemical_formula_weight 421.00
_symmetry_cell_setting orthorhombic
_symmetry_space_group_name_Hall 'P 2ac 2ab'
_symmetry_space_group_name_H-M 'P 21 21 21'
_atom_type_scat_source 'IntTabIV, with corrections for anomalous dispersion'
_cell_angle_alpha 90.0
_cell_angle_beta 90.0
_cell_angle_gamma 90.0
_cell_formula_units_Z 4
_cell_length_a 11.962(2)
_cell_length_b 20.917(4)
_cell_length_c 7.624(2)
_cell_measurement_reflns_used 20
_cell_measurement_temperature 288
_cell_measurement_theta_max 30
_cell_measurement_theta_min 27.5
_cell_volume 1907.6(7)
_diffrn_measurement_device 'Mac-Science MXC18'
_diffrn_measurement_method \w/2\q
_diffrn_radiation_type 'Cu K\a'
_diffrn_radiation_wavelength 1.5418
_diffrn_reflns_av_R_equivalents 0.00
_diffrn_reflns_limit_h_max 14
_diffrn_reflns_limit_h_min 0
_diffrn_reflns_limit_k_max 24
_diffrn_reflns_limit_k_min 0
_diffrn_reflns_limit_l_max 8
_diffrn_reflns_limit_l_min 0
_diffrn_reflns_number 1934
_diffrn_reflns_theta_max 65
_diffrn_standards_decay_% 2
_diffrn_standards_interval_count 100
_diffrn_standards_number 3
_exptl_absorpt_coefficient_mu 0.92
_exptl_absorpt_correction_T_max 0.584
_exptl_absorpt_correction_T_min 0.541
_exptl_absorpt_correction_type 'analytical (Katayama, 1986)'
_exptl_crystal_colour 'Light yellow'
_exptl_crystal_density_diffrn 1.47
_exptl_crystal_description Plate
_exptl_crystal_size_max 0.60
_exptl_crystal_size_mid 0.50
_exptl_crystal_size_min 0.40
_refine_diff_density_max 0.18
_refine_diff_density_min -0.14
_refine_ls_goodness_of_fit_obs 2.55
_refine_ls_hydrogen_treatment refxyz
_refine_ls_number_parameters 337
_refine_ls_number_reflns 1851
_refine_ls_R_factor_obs 0.031
_refine_ls_shift/esd_max 0.21
_refine_ls_structure_factor_coef F
_refine_ls_weighting_details 'w = [\s^2^(F~o~)+(0.020F~o~)^2^]^-1^'
_refine_ls_weighting_scheme calc
_refine_ls_wR_factor_obs 0.052
_reflns_number_observed 1851
_reflns_number_total 1854
_cod_data_source_file as1024.cif
_cod_data_source_block as1024_structure_1_of_1
_cod_depositor_comments
;
The following automatic conversions were performed:

'_refine_ls_weighting_scheme' value
'[\s^2^(F~o~)+(0.020F~o~)^2^]^-1^' was changed to 'calc'. New tag
'_refine_ls_weighting_details' was created. The value of the new tag
was set to 'w = [\s^2^(F~o~)+(0.020F~o~)^2^]^-1^'.

Automatic conversion script
Id: cif_fix_values 3143 2015-03-26 13:38:13Z robertas 
;
_cod_original_cell_volume 1907.6(6)
_cod_database_code 2001726

loop_
_atom_site_label
_atom_site_fract_x
_atom_site_fract_y
_atom_site_fract_z
N1 .4675(2) .43539(8) -.0130(3)
C2 .5682(2) .46355(9) .0288(3)
C3 .5774(2) .52790(9) .0279(2)
C4 .4803(2) .57022(9) -.0276(2)
C5 .3703(2) .53301(9) -.0270(2)
C6 .3679(2) .46859(9) -.0276(3)
C7 .50090(10) .59977(8) -.2074(2)
C8 .5017(2) .66536(9) -.2305(3)
C9 .5209(2) .68995(9) -.3960(3)
C10 .5384(2) .65190(10) -.5418(3)
C11 .5374(2) .58670(10) -.5170(3)
C12 .5198(2) .56100(10) -.3526(3)
N13 .5247(2) .75965(8) -.4174(3)
O14 .5634(2) .78176(8) -.5536(2)
O15 .4891(2) .79306(7) -.2995(3)
C16 .6826(2) .55933(9) .0726(3)
O17 .7710(2) .53506(8) .1066(4)
O18 .67000(10) .62325(7) .0745(2)
C19 .7670(2) .66060(10) .1171(3)
C20 .7388(2) .72870(10) .0754(4)
O21 .72100(10) .73826(8) -.1089(2)
N22 .8173(2) .74818(9) -.2056(3)
O23 .90630(10) .74510(10) -.1316(3)
O24 .7994(2) .75900(10) -.3571(3)
C25 .2725(2) .57540(10) -.0255(3)
O26 .28060(10) .63208(7) -.0060(3)
O27 .17260(10) .54786(7) -.0478(3)
C28 .0789(2) .59120(10) -.0467(5)
C29 .2678(2) .42550(10) -.0395(4)
C30 .6578(2) .41690(10) .0767(4)
H1 .45830 .39728 -.00950
H4 .47735 .59960 .05988
H8 .49046 .69433 -.13478
H10 .55150 .66628 -.65963
H11 .54558 .56177 -.60915
H12 .52458 .51799 -.33074
H19A .83721 .64685 .05153
H19B .79225 .65343 .24450
H20A .65702 .74153 .12038
H20B .79685 .76008 .12450
H28A .06549 .60763 .06326
H28B .01898 .56463 -.07356
H28C .09362 .62687 -.13488
H29A .20375 .44155 -.12581
H29B .23759 .41840 .07071
H29C .29199 .38249 -.07635
H30A .71738 .42403 .00273
H30B .63383 .37281 .04455
H30C .68465 .42393 .20058

loop_
_geom_angle_atom_site_label_1
_geom_angle_atom_site_label_2
_geom_angle_atom_site_label_3
_geom_angle
_geom_angle_publ_flag
C2 N1 C6 123.8(2) yes
C3 C2 N1 119.8(2) yes
C3 C2 C30 126.4(2) yes
N1 C2 C30 113.8(2) yes
C2 C3 C16 121.2(2) yes
C2 C3 C4 121.3(2) yes
C16 C3 C4 117.4(2) yes
C3 C4 C7 111.3(2) yes
C3 C4 C5 111.1(2) yes
C7 C4 C5 110.4(2) yes
C6 C5 C25 125.9(2) yes
C6 C5 C4 121.8(2) yes
C25 C5 C4 112.3(2) yes
C5 C6 N1 118.9(2) yes
C5 C6 C29 128.1(2) yes
N1 C6 C29 113.0(2) yes
C8 C7 C12 118.4(2) yes
C8 C7 C4 121.2(2) yes
C12 C7 C4 120.4(2) yes
C9 C8 C7 119.1(2) yes
C8 C9 C10 123.0(2) yes
C8 C9 N13 118.4(2) yes
C10 C9 N13 118.5(2) yes
C11 C10 C9 117.3(2) yes
C10 C11 C12 120.8(2) yes
C11 C12 C7 121.3(2) yes
O15 N13 O14 122.8(2) yes
O15 N13 C9 118.5(2) yes
O14 N13 C9 118.7(2) yes
O17 C16 O18 121.0(2) yes
O17 C16 C3 128.2(2) yes
O18 C16 C3 110.7(2) yes
C16 O18 C19 116.9(2) yes
O18 C19 C20 106.7(2) yes
O21 C20 C19 112.0(2) yes
N22 O21 C20 114.7(2) yes
O24 N22 O23 128.3(2) yes
O24 N22 O21 113.1(2) yes
O23 N22 O21 118.5(2) yes
O26 C25 O27 121.0(2) yes
O26 C25 C5 122.2(2) yes
O27 C25 C5 116.8(2) yes
C25 O27 C28 115.0(2) yes

loop_
_geom_bond_atom_site_label_1
_geom_bond_atom_site_label_2
_geom_bond_distance
_geom_bond_publ_flag
N1 H1 0.80(3) no
N1 C2 1.378(3) yes
N1 C6 1.384(3) yes
C2 C3 1.350(3) yes
C2 C30 1.494(3) yes
C3 C16 1.459(3) yes
C3 C4 1.520(3) yes
C4 H4 0.91(3) no
C4 C7 1.524(2) yes
C4 C5 1.528(3) yes
C5 C6 1.348(3) yes
C5 C25 1.468(3) yes
C6 C29 1.502(3) yes
C7 C8 1.383(2) yes
C7 C12 1.391(3) yes
C8 H8 0.96(3) no
C8 C9 1.382(3) yes
C9 C10 1.382(3) yes
C9 N13 1.468(2) yes
C10 H10 0.96(3) no
C10 C11 1.376(3) yes
C11 H11 0.88(3) no
C11 C12 1.381(3) yes
C12 H12 0.92(3) no
N13 O15 1.216(3) yes
N13 O14 1.226(3) yes
C16 O17 1.201(3) yes
C16 O18 1.346(2) yes
O18 C19 1.437(3) yes
C19 H19A 1.02(4) no
C19 H19B 1.03(3) no
C19 C20 1.497(3) yes
C20 H20B 1.03(4) no
C20 H20A 1.07(3) no
C20 O21 1.435(3) yes
O21 N22 1.384(3) yes
N22 O24 1.196(3) yes
N22 O23 1.206(3) yes
C25 O26 1.199(2) yes
C25 O27 1.336(2) yes
O27 C28 1.442(3) yes
C28 H28A 0.92(5) no
C28 H28B 0.93(4) no
C28 H28C 1.02(4) no
C29 H29B 0.93(4) no
C29 H29C 0.99(4) no
C29 H29A 1.06(4) no
C30 H30A 0.92(4) no
C30 H30B 1.00(3) no
C30 H30C 1.01(4) no
